data_7229956
loop_
_publ_author_name
'Ovsyannikov, A. S.'
'Ferlay, S.'
'Solovieva, S. E.'
'Antipin, I. S.'
'Konovalov, A. I.'
'Kyritsakas, N.'
'Hosseini, M. W.'

_publ_section_title
;
 Molecular tectonics: high dimensional coordination networks based on
 methylenecarboxylate-appended tetramercaptothiacalix[4]arene in the
 1,3-alternate conformation
;
_journal_issue 8
_journal_name_full CrystEngComm
_journal_page_first 1130
_journal_paper_doi 10.1039/C7CE02105D
_journal_volume 20
_journal_year 2018
_chemical_formula_moiety 'C78 H84 Co2 N6 O9 S8, 3(C H4 O), H2 O'
_chemical_formula_sum 'C81 H98 Co2 N6 O13 S8'
_chemical_formula_weight 1737.99
_space_group_crystal_system monoclinic
_space_group_IT_number 15
_space_group_name_Hall '-C 2yc'
_space_group_name_H-M_alt 'C 1 2/c 1'
_symmetry_space_group_name_Hall '-C 2yc'
_symmetry_space_group_name_H-M 'C 1 2/c 1'
_atom_sites_solution_hydrogens geom
_audit_creation_method SHELXL-2014/6
_audit_update_record
;
2018-01-10 deposited with the CCDC.
2018-01-11 downloaded from the CCDC.
;
_cell_angle_alpha 90
_cell_angle_beta 122.247(2)
_cell_angle_gamma 90
_cell_formula_units_Z 8
_cell_length_a 24.4001(12)
_cell_length_b 45.643(3)
_cell_length_c 19.8706(10)
_cell_measurement_reflns_used 26000
_cell_measurement_temperature 173(2)
_cell_measurement_theta_max 25.
_cell_measurement_theta_min 2.5
_cell_volume 18716.4(18)
_computing_cell_refinement 'Bruker SAINT'
_computing_data_collection 'Bruker APEX2'
_computing_data_reduction 'Bruker SAINT'
_computing_molecular_graphics 'Bruker SHELXTL'
_computing_publication_material 'Bruker SHELXTL'
_computing_structure_refinement 'SHELXL-2014/6 (Sheldrick, 2014)'
_computing_structure_solution 'SHELXS-97 (Sheldrick, 2008)'
_diffrn_ambient_temperature 173(2)
_diffrn_measured_fraction_theta_full 0.987
_diffrn_measured_fraction_theta_max 0.957
_diffrn_measurement_device_type 'Bruker APEX-II CCD'
_diffrn_measurement_method '\f and \w scans'
_diffrn_radiation_monochromator graphite
_diffrn_radiation_source 'fine-focus sealed tube'
_diffrn_radiation_type MoK\a
_diffrn_radiation_wavelength 0.71073
_diffrn_reflns_av_R_equivalents 0.0760
_diffrn_reflns_av_unetI/netI 0.0166
_diffrn_reflns_Laue_measured_fraction_full 0.987
_diffrn_reflns_Laue_measured_fraction_max 0.957
_diffrn_reflns_limit_h_max 34
_diffrn_reflns_limit_h_min -26
_diffrn_reflns_limit_k_max 56
_diffrn_reflns_limit_k_min -64
_diffrn_reflns_limit_l_max 24
_diffrn_reflns_limit_l_min -27
_diffrn_reflns_number 26484
_diffrn_reflns_point_group_measured_fraction_full 0.987
_diffrn_reflns_point_group_measured_fraction_max 0.957
_diffrn_reflns_theta_full 25.242
_diffrn_reflns_theta_max 30.143
_diffrn_reflns_theta_min 1.505
_exptl_absorpt_coefficient_mu 0.590
_exptl_absorpt_correction_T_max 0.976
_exptl_absorpt_correction_T_min 0.964
_exptl_absorpt_correction_type multi-scan
_exptl_absorpt_process_details sadabs
_exptl_crystal_colour colorless
_exptl_crystal_density_diffrn 1.234
_exptl_crystal_density_meas ?
_exptl_crystal_description prism
_exptl_crystal_F_000 7296
_exptl_crystal_size_max 0.060
_exptl_crystal_size_mid 0.050
_exptl_crystal_size_min 0.040
_platon_squeeze_details
;
;
_refine_diff_density_max 1.064
_refine_diff_density_min -1.033
_refine_diff_density_rms 0.133
_refine_ls_extinction_method none
_refine_ls_goodness_of_fit_ref 1.021
_refine_ls_hydrogen_treatment constr
_refine_ls_matrix_type full
_refine_ls_number_parameters 986
_refine_ls_number_reflns 26484
_refine_ls_number_restraints 9
_refine_ls_restrained_S_all 1.033
_refine_ls_R_factor_all 0.2334
_refine_ls_R_factor_gt 0.1025
_refine_ls_shift/su_max 0.055
_refine_ls_shift/su_mean 0.002
_refine_ls_structure_factor_coef Fsqd
_refine_ls_weighting_details 'w=1/[\s^2^(Fo^2^)+(0.1340P)^2^] where P=(Fo^2^+2Fc^2^)/3'
_refine_ls_weighting_scheme calc
_refine_ls_wR_factor_gt 0.2683
_refine_ls_wR_factor_ref 0.2991
_reflns_Friedel_coverage 0.000
_reflns_number_gt 9207
_reflns_number_total 26484
_reflns_threshold_expression 'I > 2\s(I)'
_cod_data_source_file c7ce02105d1.cif
_cod_data_source_block e3433a_a
_cod_depositor_comments
;
The following automatic conversions were performed:

'_exptl_crystal_density_meas' value 'none' was changed to '?' - the
value is perceived as not measured.

Automatic conversion script
Id: cif_fix_values 4973 2017-02-22 13:04:09Z antanas 

 Adding full bibliography for 7229954--7229959.cif.
;
_cod_original_cell_volume 18716.5(18)
_cod_database_code 7229956
_shelx_space_group_comment
;
The symmetry employed for this shelxl refinement is uniquely defined
by the following loop, which should always be used as a source of
symmetry information in preference to the above space-group names.
They are only intended as comments.
;
_shelx_estimated_absorpt_t_min 0.965
_shelx_estimated_absorpt_t_max 0.977
_shelxl_version_number 2014/6

loop_
_space_group_symop_operation_xyz
'x, y, z'
'-x, y, -z+1/2'
'x+1/2, y+1/2, z'
'-x+1/2, y+1/2, -z+1/2'
'-x, -y, -z'
'x, -y, z-1/2'
'-x+1/2, -y+1/2, -z'
'x+1/2, -y+1/2, z-1/2'

loop_
_atom_site_label
_atom_site_type_symbol
_atom_site_fract_x
_atom_site_fract_y
_atom_site_fract_z
_atom_site_U_iso_or_equiv
_atom_site_adp_type
_atom_site_occupancy
_atom_site_site_symmetry_order
_atom_site_calc_flag
_atom_site_refinement_flags_posn
_atom_site_refinement_flags_adp
_atom_site_refinement_flags_occupancy
Co1 Co 0.18720(4) 0.46380(2) 0.13146(4) 0.0401(2) Uani 1 1 d . . .
Co2 Co 0.61623(6) 0.70670(2) 0.58776(6) 0.0846(4) Uani 1 1 d . . .
S1 S 0.30837(6) 0.58173(3) 0.10790(8) 0.0358(3) Uani 1 1 d . . .
C1 C 0.3546(2) 0.59947(11) 0.2020(3) 0.0350(12) Uani 1 1 d . . .
C2 C 0.3959(2) 0.58402(10) 0.2736(3) 0.0327(11) Uani 1 1 d . . .
C3 C 0.4318(2) 0.60092(11) 0.3423(3) 0.0345(12) Uani 1 1 d . . .
C4 C 0.4252(3) 0.63072(11) 0.3408(3) 0.0393(13) Uani 1 1 d . . .
H4 H 0.4513 0.6414 0.3886 0.047 Uiso 1 1 calc R U .
C5 C 0.3808(2) 0.64620(11) 0.2707(3) 0.0351(12) Uani 1 1 d . . .
C6 C 0.3467(3) 0.62947(11) 0.2021(3) 0.0377(12) Uani 1 1 d . . .
H6 H 0.3168 0.6390 0.1534 0.045 Uiso 1 1 calc R U .
S2 S 0.40320(6) 0.54534(3) 0.27565(8) 0.0384(3) Uani 1 1 d . . .
C7 C 0.3237(3) 0.53520(11) 0.2532(3) 0.0407(13) Uani 1 1 d . . .
H7A H 0.3195 0.5404 0.2986 0.049 Uiso 1 1 calc R U .
H7B H 0.2905 0.5463 0.2060 0.049 Uiso 1 1 calc R U .
C8 C 0.3124(3) 0.50263(12) 0.2369(4) 0.0446(14) Uani 1 1 d . . .
O1 O 0.3604(2) 0.48678(9) 0.2644(3) 0.0762(15) Uani 1 1 d . . .
O2 O 0.25337(19) 0.49540(8) 0.1984(2) 0.0516(10) Uani 1 1 d . . .
C9 C 0.3751(3) 0.67893(13) 0.2700(4) 0.0493(15) Uani 1 1 d . . .
C10 C 0.3998(6) 0.69214(18) 0.2217(7) 0.131(4) Uani 1 1 d . . .
H10A H 0.4455 0.6868 0.2455 0.197 Uiso 1 1 calc R U .
H10B H 0.3957 0.7135 0.2212 0.197 Uiso 1 1 calc R U .
H10C H 0.3744 0.6847 0.1671 0.197 Uiso 1 1 calc R U .
C11 C 0.3026(5) 0.68765(19) 0.2230(7) 0.153(5) Uani 1 1 d . . .
H11A H 0.2794 0.6765 0.1732 0.230 Uiso 1 1 calc R U .
H11B H 0.2985 0.7086 0.2109 0.230 Uiso 1 1 calc R U .
H11C H 0.2840 0.6833 0.2550 0.230 Uiso 1 1 calc R U .
C12 C 0.4063(6) 0.69297(17) 0.3492(5) 0.130(4) Uani 1 1 d . . .
H12A H 0.3982 0.6812 0.3843 0.195 Uiso 1 1 calc R U .
H12B H 0.3882 0.7126 0.3438 0.195 Uiso 1 1 calc R U .
H12C H 0.4531 0.6944 0.3721 0.195 Uiso 1 1 calc R U .
S3 S 0.48364(7) 0.58448(3) 0.43738(8) 0.0389(3) Uani 1 1 d . . .
C13 C 0.5440(2) 0.56697(11) 0.4275(3) 0.0344(12) Uani 1 1 d . . .
C14 C 0.5871(2) 0.58244(11) 0.4140(3) 0.0358(12) Uani 1 1 d . . .
C15 C 0.6329(2) 0.56591(11) 0.4071(3) 0.0345(12) Uani 1 1 d . . .
C16 C 0.6369(2) 0.53574(11) 0.4192(3) 0.0371(12) Uani 1 1 d . . .
H16 H 0.6686 0.5251 0.4155 0.044 Uiso 1 1 calc R U .
C17 C 0.5963(2) 0.52046(11) 0.4366(3) 0.0358(12) Uani 1 1 d . . .
C18 C 0.5503(3) 0.53667(11) 0.4388(3) 0.0374(12) Uani 1 1 d . . .
H18 H 0.5209 0.5268 0.4485 0.045 Uiso 1 1 calc R U .
S4 S 0.58286(7) 0.62124(3) 0.40748(8) 0.0415(3) Uani 1 1 d . . .
C19 C 0.6590(3) 0.63071(14) 0.4959(4) 0.0586(17) Uani 1 1 d . . .
H19A H 0.6639 0.6198 0.5419 0.070 Uiso 1 1 calc R U .
H19B H 0.6950 0.6249 0.4893 0.070 Uiso 1 1 calc R U .
C20 C 0.6628(3) 0.66302(15) 0.5119(4) 0.0646(19) Uani 1 1 d . . .
O3 O 0.6215(2) 0.67369(11) 0.5243(3) 0.0831(16) Uani 1 1 d . . .
O4 O 0.7074(4) 0.67662(14) 0.5178(6) 0.155(3) Uani 1 1 d . . .
C21 C 0.6010(3) 0.48770(12) 0.4477(4) 0.0520(15) Uani 1 1 d . . .
C22 C 0.5377(6) 0.4746(2) 0.3923(9) 0.204(8) Uani 1 1 d . . .
H22A H 0.5255 0.4787 0.3375 0.306 Uiso 1 1 calc R U .
H22B H 0.5053 0.4831 0.4013 0.306 Uiso 1 1 calc R U .
H22C H 0.5400 0.4534 0.4008 0.306 Uiso 1 1 calc R U .
C23 C 0.6489(5) 0.47295(16) 0.4369(6) 0.107(3) Uani 1 1 d . . .
H23A H 0.6512 0.4522 0.4508 0.161 Uiso 1 1 calc R U .
H23B H 0.6915 0.4821 0.4713 0.161 Uiso 1 1 calc R U .
H23C H 0.6362 0.4747 0.3812 0.161 Uiso 1 1 calc R U .
C24 C 0.6204(7) 0.4816(2) 0.5356(7) 0.160(6) Uani 1 1 d . . .
H24A H 0.5902 0.4918 0.5458 0.240 Uiso 1 1 calc R U .
H24B H 0.6645 0.4888 0.5726 0.240 Uiso 1 1 calc R U .
H24C H 0.6187 0.4605 0.5432 0.240 Uiso 1 1 calc R U .
S5 S 0.5000 0.91991(4) 0.7500 0.0477(5) Uani 1 2 d S T P
C25 C 0.5532(2) 0.89577(11) 0.7414(3) 0.0350(12) Uani 1 1 d . . .
C26 C 0.5336(2) 0.87754(11) 0.6764(3) 0.0367(12) Uani 1 1 d . . .
C27 C 0.5800(3) 0.86002(13) 0.6756(3) 0.0412(13) Uani 1 1 d . . .
C28 C 0.6453(3) 0.86264(12) 0.7351(3) 0.0424(13) Uani 1 1 d . . .
H28 H 0.6765 0.8511 0.7324 0.051 Uiso 1 1 calc R U .
C29 C 0.6656(3) 0.88204(12) 0.7991(3) 0.0420(13) Uani 1 1 d . . .
C30 C 0.6188(3) 0.89747(12) 0.8015(3) 0.0430(14) Uani 1 1 d . . .
H30 H 0.6313 0.9099 0.8458 0.052 Uiso 1 1 calc R U .
S6 S 0.45006(7) 0.87662(4) 0.59821(9) 0.0503(4) Uani 1 1 d . . .
C31 C 0.4535(3) 0.89677(17) 0.5252(4) 0.070(2) Uani 1 1 d . . .
H31A H 0.4854 0.9128 0.5507 0.084 Uiso 1 1 calc R U .
H31B H 0.4676 0.8839 0.4972 0.084 Uiso 1 1 calc R U .
C32 C 0.3875(3) 0.90940(15) 0.4662(4) 0.0576(17) Uani 1 1 d . . .
O5 O 0.38726(17) 0.93472(9) 0.4420(2) 0.0478(10) Uani 1 1 d . . .
O6 O 0.3394(2) 0.89490(11) 0.4480(4) 0.100(2) Uani 1 1 d . . .
C33 C 0.7376(3) 0.88365(15) 0.8655(4) 0.0556(17) Uani 1 1 d . . .
C34 C 0.7623(5) 0.8524(2) 0.8952(7) 0.196(7) Uani 1 1 d . . .
H34A H 0.7491 0.8396 0.8496 0.293 Uiso 1 1 calc R U .
H34B H 0.7437 0.8452 0.9253 0.293 Uiso 1 1 calc R U .
H34C H 0.8096 0.8526 0.9297 0.293 Uiso 1 1 calc R U .
C35 C 0.7725(5) 0.8966(4) 0.8310(7) 0.204(8) Uani 1 1 d . . .
H35A H 0.7663 0.9178 0.8269 0.306 Uiso 1 1 calc R U .
H35B H 0.7555 0.8883 0.7778 0.306 Uiso 1 1 calc R U .
H35C H 0.8188 0.8921 0.8651 0.306 Uiso 1 1 calc R U .
C36 C 0.7491(4) 0.8982(3) 0.9376(5) 0.170(6) Uani 1 1 d . . .
H36A H 0.7958 0.8996 0.9764 0.255 Uiso 1 1 calc R U .
H36B H 0.7288 0.8868 0.9605 0.255 Uiso 1 1 calc R U .
H36C H 0.7302 0.9179 0.9243 0.255 Uiso 1 1 calc R U .
S7 S 0.56077(7) 0.83486(3) 0.59810(8) 0.0470(4) Uani 1 1 d . . .
C37 C 0.5096(3) 0.80900(12) 0.6056(3) 0.0418(13) Uani 1 1 d . . .
C38 C 0.5301(3) 0.79170(11) 0.6725(3) 0.0394(13) Uani 1 1 d . . .
C39 C 0.4834(3) 0.77207(11) 0.6700(3) 0.0422(14) Uani 1 1 d . . .
C40 C 0.4228(3) 0.76963(13) 0.6029(3) 0.0482(15) Uani 1 1 d . . .
H40 H 0.3925 0.7566 0.6034 0.058 Uiso 1 1 calc R U .
C41 C 0.4037(3) 0.78562(13) 0.5336(3) 0.0467(14) Uani 1 1 d . . .
C42 C 0.4479(3) 0.80566(13) 0.5379(3) 0.0453(14) Uani 1 1 d . . .
H42 H 0.4357 0.8176 0.4929 0.054 Uiso 1 1 calc R U .
S8 S 0.60811(9) 0.79410(4) 0.75854(9) 0.0604(5) Uani 1 1 d D . .
C43 C 0.6556(5) 0.7857(2) 0.7204(8) 0.0604(5) Uani 1 1 d D . .
H43A H 0.6396 0.7968 0.6706 0.087 Uiso 1 1 calc R U .
H43B H 0.7006 0.7920 0.7589 0.087 Uiso 1 1 calc R U .
C44 C 0.6558(3) 0.75122(17) 0.7021(5) 0.0604(5) Uani 1 1 d D . .
O7 O 0.6090(2) 0.73925(11) 0.6534(3) 0.0604(5) Uani 1 1 d D . .
O8 O 0.7181(2) 0.75160(11) 0.7354(3) 0.0604(5) Uani 1 1 d D . .
C45 C 0.3370(3) 0.78204(18) 0.4606(4) 0.070(2) Uani 1 1 d . . .
C46 C 0.3311(4) 0.7943(3) 0.3878(4) 0.135(5) Uani 1 1 d . . .
H46A H 0.2922 0.7863 0.3407 0.202 Uiso 1 1 calc R U .
H46B H 0.3694 0.7890 0.3866 0.202 Uiso 1 1 calc R U .
H46C H 0.3276 0.8157 0.3881 0.202 Uiso 1 1 calc R U .
C47 C 0.2870(4) 0.7916(3) 0.4756(6) 0.148(5) Uani 1 1 d . . .
H47A H 0.2941 0.8123 0.4918 0.222 Uiso 1 1 calc R U .
H47B H 0.2894 0.7797 0.5180 0.222 Uiso 1 1 calc R U .
H47C H 0.2441 0.7894 0.4269 0.222 Uiso 1 1 calc R U .
C48 C 0.3220(5) 0.7480(2) 0.4431(6) 0.154(5) Uani 1 1 d . . .
H48A H 0.2888 0.7451 0.3867 0.232 Uiso 1 1 calc R U .
H48B H 0.3065 0.7402 0.4759 0.232 Uiso 1 1 calc R U .
H48C H 0.3617 0.7377 0.4559 0.232 Uiso 1 1 calc R U .
S9 S 0.5000 0.74859(4) 0.7500 0.0545(6) Uani 1 2 d S T P
N1 N 0.1995(2) 0.44262(10) 0.2361(3) 0.0474(12) Uani 1 1 d . . .
C49 C 0.2547(3) 0.44606(14) 0.3076(3) 0.0557(16) Uani 1 1 d . . .
H49 H 0.2881 0.4577 0.3104 0.067 Uiso 1 1 calc R U .
C50 C 0.2654(4) 0.43391(17) 0.3759(4) 0.069(2) Uani 1 1 d . . .
H50 H 0.3054 0.4366 0.4249 0.083 Uiso 1 1 calc R U .
C51 C 0.2164(4) 0.41745(17) 0.3722(5) 0.075(2) Uani 1 1 d . . .
H51 H 0.2218 0.4091 0.4192 0.090 Uiso 1 1 calc R U .
C52 C 0.1578(4) 0.41303(16) 0.2977(4) 0.0691(19) Uani 1 1 d . . .
H52 H 0.1235 0.4015 0.2929 0.083 Uiso 1 1 calc R U .
C53 C 0.1535(3) 0.42618(15) 0.2337(4) 0.0604(18) Uani 1 1 d . . .
H53 H 0.1146 0.4234 0.1834 0.072 Uiso 1 1 calc R U .
N2 N 0.1142(2) 0.49158(11) 0.1322(3) 0.0505(12) Uani 1 1 d . . .
C54 C 0.1282(4) 0.51716(17) 0.1659(4) 0.080(2) Uani 1 1 d . . .
H54 H 0.1719 0.5236 0.1925 0.096 Uiso 1 1 calc R U .
C55 C 0.0832(5) 0.5355(2) 0.1655(5) 0.099(3) Uani 1 1 d . . .
H55 H 0.0963 0.5543 0.1894 0.119 Uiso 1 1 calc R U .
C56 C 0.0207(5) 0.5272(2) 0.1315(5) 0.110(4) Uani 1 1 d . . .
H56 H -0.0104 0.5395 0.1322 0.132 Uiso 1 1 calc R U .
C57 C 0.0044(4) 0.5003(3) 0.0963(6) 0.120(4) Uani 1 1 d . . .
H57 H -0.0386 0.4931 0.0721 0.144 Uiso 1 1 calc R U .
C58 C 0.0539(4) 0.48312(19) 0.0967(5) 0.092(3) Uani 1 1 d . . .
H58 H 0.0423 0.4648 0.0699 0.110 Uiso 1 1 calc R U .
N3 N 0.1735(2) 0.48470(10) 0.0244(3) 0.0411(11) Uani 1 1 d . . .
C59 C 0.1806(3) 0.51344(13) 0.0209(3) 0.0476(14) Uani 1 1 d . . .
H59 H 0.1920 0.5249 0.0665 0.057 Uiso 1 1 calc R U .
C60 C 0.1725(3) 0.52733(14) -0.0442(4) 0.0590(17) Uani 1 1 d . . .
H60 H 0.1777 0.5480 -0.0440 0.071 Uiso 1 1 calc R U .
C61 C 0.1565(3) 0.51102(17) -0.1104(4) 0.068(2) Uani 1 1 d . . .
H61 H 0.1499 0.5201 -0.1572 0.082 Uiso 1 1 calc R U .
C62 C 0.1503(3) 0.48110(16) -0.1071(4) 0.0660(19) Uani 1 1 d . . .
H62 H 0.1402 0.4692 -0.1515 0.079 Uiso 1 1 calc R U .
C63 C 0.1587(3) 0.46869(13) -0.0397(4) 0.0554(17) Uani 1 1 d . . .
H63 H 0.1540 0.4481 -0.0382 0.066 Uiso 1 1 calc R U .
N4 N 0.6642(4) 0.67915(15) 0.6931(4) 0.092(2) Uani 1 1 d . . .
C64 C 0.7051(6) 0.6594(2) 0.7082(6) 0.151(6) Uani 1 1 d . . .
H64 H 0.7186 0.6568 0.6717 0.181 Uiso 1 1 calc R U .
C65 C 0.7327(6) 0.6408(2) 0.7755(7) 0.130(4) Uani 1 1 d . . .
H65 H 0.7678 0.6282 0.7873 0.157 Uiso 1 1 calc R U .
C66 C 0.7066(7) 0.6412(2) 0.8257(8) 0.143(4) Uani 1 1 d . . .
H66 H 0.7221 0.6277 0.8685 0.172 Uiso 1 1 calc R U .
C67 C 0.6611(6) 0.6603(3) 0.8122(7) 0.136(4) Uani 1 1 d . . .
H67 H 0.6437 0.6621 0.8448 0.163 Uiso 1 1 calc R U .
C68 C 0.6398(5) 0.6790(2) 0.7398(7) 0.123(4) Uani 1 1 d . . .
H68 H 0.6051 0.6921 0.7254 0.148 Uiso 1 1 calc R U .
N5 N 0.5277(3) 0.68762(14) 0.5674(3) 0.0784(19) Uani 1 1 d . . .
C69 C 0.4862(5) 0.7023(2) 0.5821(6) 0.108(3) Uani 1 1 d . . .
H69 H 0.4901 0.7230 0.5884 0.129 Uiso 1 1 calc R U .
C70 C 0.4378(6) 0.6880(2) 0.5881(6) 0.121(4) Uani 1 1 d . . .
H70 H 0.4117 0.6984 0.6021 0.145 Uiso 1 1 calc R U .
C71 C 0.4298(5) 0.6593(2) 0.5737(5) 0.101(3) Uani 1 1 d . . .
H71 H 0.3972 0.6493 0.5769 0.121 Uiso 1 1 calc R U .
C72 C 0.4672(4) 0.64444(18) 0.5544(4) 0.081(2) Uani 1 1 d . . .
H72 H 0.4605 0.6241 0.5429 0.097 Uiso 1 1 calc R U .
C73 C 0.5155(4) 0.65913(18) 0.5517(4) 0.082(2) Uani 1 1 d . . .
H73 H 0.5414 0.6484 0.5378 0.098 Uiso 1 1 calc R U .
N6 N 0.5723(3) 0.73431(13) 0.4876(4) 0.0734(17) Uani 1 1 d . . .
C74 C 0.5327(5) 0.7573(2) 0.4790(5) 0.119(4) Uani 1 1 d . . .
H74 H 0.5239 0.7602 0.5197 0.142 Uiso 1 1 calc R U .
C75 C 0.5046(5) 0.7765(2) 0.4154(6) 0.110(3) Uani 1 1 d . . .
H75 H 0.4762 0.7915 0.4118 0.132 Uiso 1 1 calc R U .
C76 C 0.5188(6) 0.7733(2) 0.3578(6) 0.119(4) Uani 1 1 d . . .
H76 H 0.5010 0.7864 0.3139 0.143 Uiso 1 1 calc R U .
C77 C 0.5583(6) 0.7514(2) 0.3639(7) 0.138(5) Uani 1 1 d . . .
H77 H 0.5704 0.7490 0.3261 0.165 Uiso 1 1 calc R U .
C78 C 0.5800(5) 0.7329(2) 0.4269(6) 0.106(3) Uani 1 1 d . . .
H78 H 0.6042 0.7166 0.4271 0.127 Uiso 1 1 calc R U .
O9 O 0.25291(19) 0.43516(9) 0.1268(2) 0.0538(10) Uani 1 1 d . . .
O10 O 0.7197(5) 0.7238(2) 0.6244(7) 0.243(6) Uani 1 1 d . . .
C79 C 0.4028(4) 0.41699(18) 0.3400(5) 0.098(3) Uani 1 1 d D . .
H79A H 0.4427 0.4065 0.3544 0.147 Uiso 1 1 calc R U .
H79B H 0.3720 0.4034 0.3407 0.147 Uiso 1 1 calc R U .
H79C H 0.4129 0.4328 0.3782 0.147 Uiso 1 1 calc R U .
O11 O 0.3738(3) 0.42951(10) 0.2593(3) 0.0818(15) Uani 1 1 d D . .
H11 H 0.3808 0.4476 0.2628 0.123 Uiso 1 1 calc R U .
C80 C 0.8355(6) 0.6824(3) 0.4979(9) 0.214(8) Uani 1 1 d D . .
H80A H 0.8033 0.6982 0.4751 0.321 Uiso 1 1 calc R U .
H80B H 0.8541 0.6795 0.4652 0.321 Uiso 1 1 calc R U .
H80C H 0.8700 0.6877 0.5521 0.321 Uiso 1 1 calc R U .
O12 O 0.8044(6) 0.6554(3) 0.4999(8) 0.210(5) Uani 1 1 d D . .
H12 H 0.8045 0.6548 0.5422 0.316 Uiso 1 1 calc R U .
C81 C 0.8659(9) 0.5970(4) 0.4530(9) 0.250(5) Uani 1 1 d D . .
H81A H 0.8644 0.6154 0.4266 0.375 Uiso 1 1 calc R U .
H81B H 0.8250 0.5865 0.4204 0.375 Uiso 1 1 calc R U .
H81C H 0.9018 0.5849 0.4599 0.375 Uiso 1 1 calc R U .
O13 O 0.8757(7) 0.6034(3) 0.5300(7) 0.250(5) Uani 1 1 d D . .
H13 H 0.8951 0.6195 0.5467 0.375 Uiso 1 1 calc R U .

loop_
_atom_site_aniso_label
_atom_site_aniso_U_11
_atom_site_aniso_U_22
_atom_site_aniso_U_33
_atom_site_aniso_U_23
_atom_site_aniso_U_13
_atom_site_aniso_U_12
Co1 0.0392(5) 0.0386(4) 0.0369(4) -0.0042(3) 0.0165(4) -0.0029(3)
Co2 0.0986(9) 0.0597(7) 0.0669(7) -0.0206(5) 0.0249(6) 0.0306(6)
S1 0.0313(8) 0.0348(7) 0.0380(7) -0.0014(5) 0.0162(6) -0.0001(5)
C1 0.029(3) 0.036(3) 0.041(3) -0.004(2) 0.019(3) -0.004(2)
C2 0.031(3) 0.024(3) 0.045(3) -0.001(2) 0.022(3) -0.0027(19)
C3 0.032(3) 0.037(3) 0.042(3) -0.001(2) 0.025(3) 0.004(2)
C4 0.044(3) 0.033(3) 0.049(3) -0.009(2) 0.030(3) -0.007(2)
C5 0.031(3) 0.030(3) 0.051(3) -0.004(2) 0.027(3) 0.000(2)
C6 0.038(3) 0.033(3) 0.050(3) 0.005(2) 0.028(3) 0.007(2)
S2 0.0350(8) 0.0262(7) 0.0487(8) -0.0015(5) 0.0189(7) 0.0022(5)
C7 0.041(3) 0.033(3) 0.052(3) 0.003(2) 0.028(3) 0.000(2)
C8 0.042(4) 0.035(3) 0.061(4) -0.001(3) 0.031(3) -0.002(2)
O1 0.050(3) 0.030(2) 0.132(4) 0.001(2) 0.037(3) 0.0013(19)
O2 0.044(3) 0.043(2) 0.052(2) -0.0070(18) 0.016(2) -0.0097(18)
C9 0.058(4) 0.036(3) 0.057(4) 0.001(3) 0.033(4) 0.007(3)
C10 0.236(13) 0.049(5) 0.207(11) -0.003(6) 0.185(11) -0.017(6)
C11 0.126(9) 0.047(5) 0.211(12) -0.012(6) 0.039(9) 0.047(5)
C12 0.225(12) 0.030(4) 0.095(7) -0.005(4) 0.059(8) 0.011(6)
S3 0.0426(9) 0.0402(8) 0.0372(7) -0.0008(5) 0.0235(7) 0.0036(6)
C13 0.032(3) 0.039(3) 0.029(3) -0.003(2) 0.015(3) 0.000(2)
C14 0.036(3) 0.032(3) 0.032(3) -0.003(2) 0.013(3) 0.000(2)
C15 0.029(3) 0.034(3) 0.035(3) 0.000(2) 0.013(3) -0.002(2)
C16 0.034(3) 0.031(3) 0.042(3) -0.002(2) 0.017(3) 0.006(2)
C17 0.031(3) 0.036(3) 0.038(3) 0.004(2) 0.016(3) 0.001(2)
C18 0.037(3) 0.040(3) 0.034(3) 0.001(2) 0.018(3) -0.003(2)
S4 0.0420(8) 0.0278(7) 0.0493(8) -0.0021(6) 0.0207(7) 0.0006(5)
C19 0.054(4) 0.053(4) 0.053(4) -0.020(3) 0.017(3) 0.001(3)
C20 0.045(4) 0.050(4) 0.088(5) -0.021(3) 0.028(4) -0.007(3)
O3 0.086(4) 0.059(3) 0.103(4) -0.035(3) 0.049(3) 0.004(3)
O4 0.121(6) 0.063(4) 0.307(11) -0.030(5) 0.132(7) -0.022(4)
C21 0.061(4) 0.031(3) 0.067(4) 0.009(3) 0.036(4) 0.005(3)
C22 0.144(11) 0.042(6) 0.260(16) -0.033(8) -0.005(10) -0.004(6)
C23 0.156(9) 0.044(5) 0.173(9) 0.033(5) 0.122(8) 0.029(5)
C24 0.320(17) 0.062(7) 0.191(11) 0.052(7) 0.199(13) 0.045(8)
S5 0.0437(13) 0.0291(11) 0.0774(15) 0.000 0.0371(12) 0.000
C25 0.037(3) 0.031(3) 0.041(3) 0.008(2) 0.024(3) 0.002(2)
C26 0.033(3) 0.036(3) 0.044(3) 0.011(2) 0.023(3) 0.002(2)
C27 0.040(4) 0.051(4) 0.041(3) 0.003(2) 0.027(3) -0.006(2)
C28 0.045(4) 0.045(3) 0.055(4) -0.001(3) 0.038(3) 0.002(2)
C29 0.032(3) 0.040(3) 0.057(4) -0.002(3) 0.025(3) -0.005(2)
C30 0.045(4) 0.034(3) 0.057(4) -0.003(2) 0.032(3) -0.008(2)
S6 0.0363(9) 0.0632(11) 0.0454(9) 0.0107(7) 0.0178(8) -0.0006(7)
C31 0.052(4) 0.088(6) 0.062(4) 0.042(4) 0.026(4) 0.017(4)
C32 0.049(4) 0.051(4) 0.064(4) 0.017(3) 0.024(4) 0.013(3)
O5 0.041(2) 0.050(3) 0.045(2) 0.0101(18) 0.018(2) 0.0066(17)
O6 0.049(3) 0.065(4) 0.126(5) 0.044(3) 0.006(3) -0.002(2)
C33 0.030(4) 0.072(5) 0.056(4) -0.013(3) 0.017(3) -0.001(3)
C34 0.095(8) 0.120(10) 0.178(12) -0.041(8) -0.058(8) 0.062(7)
C35 0.065(8) 0.41(2) 0.157(11) -0.062(13) 0.069(8) -0.111(11)
C36 0.034(5) 0.349(19) 0.084(7) -0.101(9) 0.001(5) 0.002(7)
S7 0.0503(10) 0.0576(10) 0.0416(8) -0.0016(6) 0.0302(8) -0.0022(7)
C37 0.056(4) 0.043(3) 0.038(3) 0.001(2) 0.034(3) 0.003(3)
C38 0.050(4) 0.036(3) 0.035(3) -0.006(2) 0.024(3) 0.006(2)
C39 0.064(4) 0.027(3) 0.040(3) -0.006(2) 0.030(3) 0.001(2)
C40 0.055(4) 0.048(4) 0.043(3) -0.006(3) 0.027(3) -0.007(3)
C41 0.043(4) 0.060(4) 0.033(3) -0.001(3) 0.018(3) 0.003(3)
C42 0.042(4) 0.062(4) 0.037(3) 0.002(3) 0.025(3) 0.004(3)
S8 0.0570(11) 0.0662(12) 0.0408(9) -0.0012(7) 0.0146(9) -0.0157(8)
C43 0.0570(11) 0.0662(12) 0.0408(9) -0.0012(7) 0.0146(9) -0.0157(8)
C44 0.0570(11) 0.0662(12) 0.0408(9) -0.0012(7) 0.0146(9) -0.0157(8)
O7 0.0570(11) 0.0662(12) 0.0408(9) -0.0012(7) 0.0146(9) -0.0157(8)
O8 0.0570(11) 0.0662(12) 0.0408(9) -0.0012(7) 0.0146(9) -0.0157(8)
C45 0.052(5) 0.096(6) 0.049(4) 0.003(4) 0.017(4) -0.015(4)
C46 0.071(6) 0.244(14) 0.044(5) 0.028(6) 0.001(5) -0.051(7)
C47 0.056(6) 0.287(17) 0.084(7) 0.008(8) 0.026(6) 0.026(8)
C48 0.125(9) 0.142(10) 0.086(7) -0.016(7) -0.017(6) -0.062(8)
S9 0.0833(17) 0.0295(11) 0.0468(12) 0.000 0.0322(13) 0.000
N1 0.052(3) 0.039(3) 0.045(3) -0.002(2) 0.022(3) 0.001(2)
C49 0.058(4) 0.053(4) 0.041(4) -0.008(3) 0.016(3) -0.008(3)
C50 0.069(5) 0.081(5) 0.040(4) 0.003(3) 0.018(4) 0.009(4)
C51 0.099(7) 0.070(5) 0.068(5) 0.018(4) 0.053(5) 0.029(4)
C52 0.074(5) 0.072(5) 0.071(5) 0.006(4) 0.045(5) -0.004(4)
C53 0.055(4) 0.071(5) 0.049(4) 0.003(3) 0.024(4) -0.015(3)
N2 0.047(3) 0.057(3) 0.046(3) -0.007(2) 0.024(3) 0.003(2)
C54 0.075(5) 0.082(6) 0.063(5) -0.028(4) 0.023(4) 0.015(4)
C55 0.090(7) 0.107(7) 0.084(6) -0.039(5) 0.035(6) 0.023(5)
C56 0.086(8) 0.142(10) 0.092(7) -0.039(6) 0.040(6) 0.033(6)
C57 0.058(6) 0.150(10) 0.153(9) -0.032(8) 0.058(7) 0.010(6)
C58 0.057(5) 0.089(6) 0.129(7) -0.042(5) 0.050(5) -0.002(4)
N3 0.035(3) 0.043(3) 0.041(3) -0.002(2) 0.018(2) 0.0031(19)
C59 0.038(3) 0.050(4) 0.048(3) 0.001(3) 0.018(3) 0.003(3)
C60 0.067(5) 0.050(4) 0.058(4) 0.002(3) 0.032(4) -0.005(3)
C61 0.071(5) 0.071(5) 0.066(5) 0.022(4) 0.038(4) 0.000(4)
C62 0.088(5) 0.066(5) 0.046(4) -0.006(3) 0.037(4) -0.010(4)
C63 0.085(5) 0.042(4) 0.057(4) 0.003(3) 0.049(4) 0.008(3)
N4 0.102(6) 0.070(5) 0.077(5) -0.023(4) 0.029(4) 0.030(4)
C64 0.169(11) 0.093(8) 0.070(6) -0.020(5) -0.017(6) 0.076(7)
C65 0.129(10) 0.086(8) 0.132(10) -0.022(7) 0.039(8) 0.023(7)
C66 0.163(12) 0.057(7) 0.180(13) -0.007(7) 0.072(11) -0.014(7)
C67 0.125(10) 0.107(9) 0.140(10) 0.047(7) 0.047(8) 0.034(7)
C68 0.102(8) 0.085(7) 0.119(9) 0.019(6) 0.016(7) -0.002(6)
N5 0.086(5) 0.068(4) 0.061(4) -0.017(3) 0.026(4) 0.029(3)
C69 0.141(9) 0.080(7) 0.112(7) -0.022(5) 0.075(8) 0.019(6)
C70 0.146(10) 0.090(8) 0.132(9) -0.024(6) 0.078(8) 0.023(7)
C71 0.138(8) 0.082(7) 0.103(7) -0.030(5) 0.078(7) -0.002(6)
C72 0.081(6) 0.069(5) 0.060(5) -0.020(4) 0.016(5) 0.010(4)
C73 0.078(6) 0.074(6) 0.059(5) -0.018(4) 0.014(4) 0.030(4)
N6 0.080(4) 0.062(4) 0.082(4) -0.018(3) 0.046(4) 0.009(3)
C74 0.169(10) 0.130(9) 0.084(6) 0.032(6) 0.086(7) 0.074(8)
C75 0.140(9) 0.105(8) 0.107(7) 0.038(6) 0.081(7) 0.064(6)
C76 0.190(11) 0.093(8) 0.117(8) 0.021(6) 0.110(9) 0.033(7)
C77 0.237(14) 0.079(7) 0.180(11) 0.038(7) 0.166(11) 0.051(8)
C78 0.137(9) 0.064(6) 0.154(9) -0.015(6) 0.102(8) 0.021(5)
O9 0.050(3) 0.052(3) 0.060(3) 0.001(2) 0.030(2) 0.0110(19)
O10 0.185(10) 0.161(9) 0.283(13) -0.091(9) 0.059(9) 0.016(7)
C79 0.074(6) 0.072(6) 0.104(7) 0.015(5) 0.017(5) 0.007(4)
O11 0.072(3) 0.044(3) 0.086(4) -0.005(2) 0.013(3) 0.003(2)
C80 0.139(12) 0.30(2) 0.205(15) -0.058(14) 0.097(12) -0.134(13)
O12 0.171(9) 0.213(11) 0.272(13) -0.095(10) 0.135(10) -0.059(8)
C81 0.260(11) 0.302(13) 0.260(13) -0.062(10) 0.187(12) -0.153(9)
O13 0.260(11) 0.302(13) 0.260(13) -0.062(10) 0.187(12) -0.153(9)

loop_
_atom_type_symbol
_atom_type_description
_atom_type_scat_dispersion_real
_atom_type_scat_dispersion_imag
_atom_type_scat_source
C C 0.0033 0.0016 'International Tables Vol C Tables 4.2.6.8 and 6.1.1.4'
H H 0.0000 0.0000 'International Tables Vol C Tables 4.2.6.8 and 6.1.1.4'
O O 0.0106 0.0060 'International Tables Vol C Tables 4.2.6.8 and 6.1.1.4'
S S 0.1246 0.1234 'International Tables Vol C Tables 4.2.6.8 and 6.1.1.4'
Co Co 0.3494 0.9721 'International Tables Vol C Tables 4.2.6.8 and 6.1.1.4'
N N 0.0061 0.0033 'International Tables Vol C Tables 4.2.6.8 and 6.1.1.4'

loop_
_geom_angle_atom_site_label_1
_geom_angle_atom_site_label_2
_geom_angle_atom_site_label_3
_geom_angle
_geom_angle_site_symmetry_1
_geom_angle_site_symmetry_3
O2 Co1 O5 174.41(17) . 4_545
O2 Co1 O9 96.37(16) . .
O5 Co1 O9 88.49(16) 4_545 .
O2 Co1 N1 91.94(17) . .
O5 Co1 N1 90.57(17) 4_545 .
O9 Co1 N1 92.64(17) . .
O2 Co1 N3 89.02(16) . .
O5 Co1 N3 88.46(16) 4_545 .
O9 Co1 N3 87.30(16) . .
N1 Co1 N3 179.04(19) . .
O2 Co1 N2 87.15(18) . .
O5 Co1 N2 88.00(17) 4_545 .
O9 Co1 N2 176.48(18) . .
N1 Co1 N2 87.06(18) . .
N3 Co1 N2 92.94(17) . .
O3 Co2 O7 177.9(2) . .
O3 Co2 N6 91.5(2) . .
O7 Co2 N6 89.7(2) . .
O3 Co2 N5 88.5(2) . .
O7 Co2 N5 89.7(2) . .
N6 Co2 N5 96.4(2) . .
O3 Co2 N4 89.4(2) . .
O7 Co2 N4 89.5(2) . .
N6 Co2 N4 178.2(3) . .
N5 Co2 N4 85.3(3) . .
O3 Co2 O10 91.4(3) . .
O7 Co2 O10 90.3(3) . .
N6 Co2 O10 90.9(4) . .
N5 Co2 O10 172.8(4) . .
N4 Co2 O10 87.5(4) . .
C15 S1 C1 104.2(2) 2_655 .
C6 C1 C2 121.1(5) . .
C6 C1 S1 116.1(4) . .
C2 C1 S1 122.7(4) . .
C3 C2 C1 116.5(4) . .
C3 C2 S2 121.6(4) . .
C1 C2 S2 121.9(4) . .
C4 C3 C2 121.5(5) . .
C4 C3 S3 116.8(4) . .
C2 C3 S3 121.6(4) . .
C3 C4 C5 122.5(5) . .
C3 C4 H4 118.7 . .
C5 C4 H4 118.7 . .
C6 C5 C4 115.8(5) . .
C6 C5 C9 122.4(5) . .
C4 C5 C9 121.7(5) . .
C1 C6 C5 122.4(5) . .
C1 C6 H6 118.8 . .
C5 C6 H6 118.8 . .
C2 S2 C7 99.7(2) . .
C8 C7 S2 110.7(4) . .
C8 C7 H7A 109.5 . .
S2 C7 H7A 109.5 . .
C8 C7 H7B 109.5 . .
S2 C7 H7B 109.5 . .
H7A C7 H7B 108.1 . .
O1 C8 O2 128.6(5) . .
O1 C8 C7 117.5(5) . .
O2 C8 C7 113.9(5) . .
C8 O2 Co1 146.1(4) . .
C12 C9 C5 115.4(5) . .
C12 C9 C10 110.6(7) . .
C5 C9 C10 109.8(5) . .
C12 C9 C11 107.7(7) . .
C5 C9 C11 109.4(5) . .
C10 C9 C11 103.3(8) . .
C9 C10 H10A 109.5 . .
C9 C10 H10B 109.5 . .
H10A C10 H10B 109.5 . .
C9 C10 H10C 109.5 . .
H10A C10 H10C 109.5 . .
H10B C10 H10C 109.5 . .
C9 C11 H11A 109.5 . .
C9 C11 H11B 109.5 . .
H11A C11 H11B 109.5 . .
C9 C11 H11C 109.5 . .
H11A C11 H11C 109.5 . .
H11B C11 H11C 109.5 . .
C9 C12 H12A 109.5 . .
C9 C12 H12B 109.5 . .
H12A C12 H12B 109.5 . .
C9 C12 H12C 109.5 . .
H12A C12 H12C 109.5 . .
H12B C12 H12C 109.5 . .
C13 S3 C3 103.5(2) . .
C18 C13 C14 119.9(5) . .
C18 C13 S3 117.0(4) . .
C14 C13 S3 123.0(4) . .
C13 C14 C15 117.4(4) . .
C13 C14 S4 119.6(4) . .
C15 C14 S4 122.9(4) . .
C16 C15 C14 119.7(5) . .
C16 C15 S1 116.5(4) . 2_655
C14 C15 S1 123.5(4) . 2_655
C15 C16 C17 122.9(5) . .
C15 C16 H16 118.5 . .
C17 C16 H16 118.5 . .
C18 C17 C16 116.2(5) . .
C18 C17 C21 122.2(5) . .
C16 C17 C21 121.5(5) . .
C17 C18 C13 123.6(5) . .
C17 C18 H18 118.2 . .
C13 C18 H18 118.2 . .
C14 S4 C19 100.3(3) . .
C20 C19 S4 110.9(5) . .
C20 C19 H19A 109.5 . .
S4 C19 H19A 109.5 . .
C20 C19 H19B 109.5 . .
S4 C19 H19B 109.5 . .
H19A C19 H19B 108.0 . .
O4 C20 O3 124.0(7) . .
O4 C20 C19 118.6(7) . .
O3 C20 C19 117.2(6) . .
C20 O3 Co2 137.7(5) . .
C23 C21 C22 107.9(8) . .
C23 C21 C17 116.1(5) . .
C22 C21 C17 109.1(6) . .
C23 C21 C24 107.0(7) . .
C22 C21 C24 109.6(10) . .
C17 C21 C24 107.0(6) . .
C21 C22 H22A 109.5 . .
C21 C22 H22B 109.5 . .
H22A C22 H22B 109.5 . .
C21 C22 H22C 109.5 . .
H22A C22 H22C 109.5 . .
H22B C22 H22C 109.5 . .
C21 C23 H23A 109.5 . .
C21 C23 H23B 109.5 . .
H23A C23 H23B 109.5 . .
C21 C23 H23C 109.5 . .
H23A C23 H23C 109.5 . .
H23B C23 H23C 109.5 . .
C21 C24 H24A 109.5 . .
C21 C24 H24B 109.5 . .
H24A C24 H24B 109.5 . .
C21 C24 H24C 109.5 . .
H24A C24 H24C 109.5 . .
H24B C24 H24C 109.5 . .
C25 S5 C25 103.5(3) . 2_656
C26 C25 C30 119.8(5) . .
C26 C25 S5 123.5(4) . .
C30 C25 S5 116.5(4) . .
C27 C26 C25 118.4(5) . .
C27 C26 S6 122.2(4) . .
C25 C26 S6 119.4(4) . .
C26 C27 C28 120.6(5) . .
C26 C27 S7 122.8(4) . .
C28 C27 S7 116.5(4) . .
C27 C28 C29 120.9(5) . .
C27 C28 H28 119.5 . .
C29 C28 H28 119.5 . .
C30 C29 C28 117.3(5) . .
C30 C29 C33 122.7(5) . .
C28 C29 C33 119.9(5) . .
C29 C30 C25 122.7(5) . .
C29 C30 H30 118.7 . .
C25 C30 H30 118.6 . .
C31 S6 C26 99.9(3) . .
C32 C31 S6 109.9(5) . .
C32 C31 H31A 109.7 . .
S6 C31 H31A 109.7 . .
C32 C31 H31B 109.7 . .
S6 C31 H31B 109.7 . .
H31A C31 H31B 108.2 . .
O6 C32 O5 125.4(6) . .
O6 C32 C31 118.7(6) . .
O5 C32 C31 115.8(6) . .
C32 O5 Co1 132.8(4) . 4
C36 C33 C35 114.8(9) . .
C36 C33 C29 113.3(5) . .
C35 C33 C29 107.4(6) . .
C36 C33 C34 102.3(9) . .
C35 C33 C34 110.2(10) . .
C29 C33 C34 108.6(6) . .
C33 C34 H34A 109.5 . .
C33 C34 H34B 109.5 . .
H34A C34 H34B 109.5 . .
C33 C34 H34C 109.5 . .
H34A C34 H34C 109.5 . .
H34B C34 H34C 109.5 . .
C33 C35 H35A 109.5 . .
C33 C35 H35B 109.5 . .
H35A C35 H35B 109.5 . .
C33 C35 H35C 109.5 . .
H35A C35 H35C 109.5 . .
H35B C35 H35C 109.5 . .
C33 C36 H36A 109.5 . .
C33 C36 H36B 109.5 . .
H36A C36 H36B 109.5 . .
C33 C36 H36C 109.5 . .
H36A C36 H36C 109.5 . .
H36B C36 H36C 109.5 . .
C27 S7 C37 103.2(2) . .
C38 C37 C42 120.9(5) . .
C38 C37 S7 123.1(5) . .
C42 C37 S7 115.9(4) . .
C37 C38 C39 116.7(5) . .
C37 C38 S8 123.1(4) . .
C39 C38 S8 120.1(4) . .
C40 C39 C38 120.8(5) . .
C40 C39 S9 115.7(4) . .
C38 C39 S9 123.5(4) . .
C39 C40 C41 122.3(5) . .
C39 C40 H40 118.9 . .
C41 C40 H40 118.9 . .
C42 C41 C40 116.5(5) . .
C42 C41 C45 122.6(5) . .
C40 C41 C45 120.8(6) . .
C41 C42 C37 122.5(5) . .
C41 C42 H42 118.7 . .
C37 C42 H42 118.7 . .
C43 S8 C38 101.0(4) . .
C44 C43 S8 113.5(7) . .
C44 C43 H43A 108.9 . .
S8 C43 H43A 108.9 . .
C44 C43 H43B 108.9 . .
S8 C43 H43B 108.9 . .
H43A C43 H43B 107.7 . .
O7 C44 O8 142.4(9) . .
O7 C44 C43 121.6(7) . .
O8 C44 C43 90.9(6) . .
C44 O7 Co2 119.4(5) . .
C47 C45 C46 115.2(8) . .
C47 C45 C41 111.2(6) . .
C46 C45 C41 113.1(6) . .
C47 C45 C48 102.5(8) . .
C46 C45 C48 105.2(8) . .
C41 C45 C48 108.7(6) . .
C45 C46 H46A 109.5 . .
C45 C46 H46B 109.5 . .
H46A C46 H46B 109.5 . .
C45 C46 H46C 109.5 . .
H46A C46 H46C 109.5 . .
H46B C46 H46C 109.5 . .
C45 C47 H47A 109.5 . .
C45 C47 H47B 109.5 . .
H47A C47 H47B 109.5 . .
C45 C47 H47C 109.5 . .
H47A C47 H47C 109.5 . .
H47B C47 H47C 109.5 . .
C45 C48 H48A 109.5 . .
C45 C48 H48B 109.5 . .
H48A C48 H48B 109.5 . .
C45 C48 H48C 109.5 . .
H48A C48 H48C 109.5 . .
H48B C48 H48C 109.5 . .
C39 S9 C39 105.7(3) . 2_656
C53 N1 C49 116.9(5) . .
C53 N1 Co1 122.4(4) . .
C49 N1 Co1 120.6(4) . .
N1 C49 C50 123.9(6) . .
N1 C49 H49 118.0 . .
C50 C49 H49 118.0 . .
C49 C50 C51 118.1(7) . .
C49 C50 H50 121.0 . .
C51 C50 H50 121.0 . .
C50 C51 C52 119.6(6) . .
C50 C51 H51 120.2 . .
C52 C51 H51 120.2 . .
C53 C52 C51 116.5(7) . .
C53 C52 H52 121.8 . .
C51 C52 H52 121.8 . .
N1 C53 C52 125.0(6) . .
N1 C53 H53 117.5 . .
C52 C53 H53 117.5 . .
C54 N2 C58 117.1(6) . .
C54 N2 Co1 122.2(5) . .
C58 N2 Co1 120.7(5) . .
N2 C54 C55 123.7(8) . .
N2 C54 H54 118.2 . .
C55 C54 H54 118.1 . .
C56 C55 C54 121.1(9) . .
C56 C55 H55 119.5 . .
C54 C55 H55 119.5 . .
C55 C56 C57 116.7(8) . .
C55 C56 H56 121.6 . .
C57 C56 H56 121.6 . .
C56 C57 C58 118.4(9) . .
C56 C57 H57 120.8 . .
C58 C57 H57 120.8 . .
N2 C58 C57 122.8(8) . .
N2 C58 H58 118.6 . .
C57 C58 H58 118.6 . .
C59 N3 C63 117.7(5) . .
C59 N3 Co1 121.6(4) . .
C63 N3 Co1 120.7(4) . .
N3 C59 C60 123.6(6) . .
N3 C59 H59 118.2 . .
C60 C59 H59 118.2 . .
C59 C60 C61 118.8(6) . .
C59 C60 H60 120.6 . .
C61 C60 H60 120.6 . .
C62 C61 C60 118.2(6) . .
C62 C61 H61 120.9 . .
C60 C61 H61 120.9 . .
C63 C62 C61 119.6(6) . .
C63 C62 H62 120.2 . .
C61 C62 H62 120.2 . .
N3 C63 C62 122.0(6) . .
N3 C63 H63 119.0 . .
C62 C63 H63 119.0 . .
C64 N4 C68 114.8(10) . .
C64 N4 Co2 126.6(8) . .
C68 N4 Co2 117.3(6) . .
N4 C64 C65 125.0(12) . .
N4 C64 H64 117.5 . .
C65 C64 H64 117.5 . .
C64 C65 C66 118.8(11) . .
C64 C65 H65 120.6 . .
C66 C65 H65 120.6 . .
C67 C66 C65 120.1(13) . .
C67 C66 H66 119.9 . .
C65 C66 H66 119.9 . .
C66 C67 C68 113.1(13) . .
C66 C67 H67 123.5 . .
C68 C67 H67 123.5 . .
N4 C68 C67 127.5(11) . .
N4 C68 H68 116.3 . .
C67 C68 H68 116.3 . .
C73 N5 C69 115.5(8) . .
C73 N5 Co2 120.8(5) . .
C69 N5 Co2 122.9(6) . .
N5 C69 C70 122.5(9) . .
N5 C69 H69 118.7 . .
C70 C69 H69 118.7 . .
C71 C70 C69 118.2(10) . .
C71 C70 H70 120.9 . .
C69 C70 H70 120.9 . .
C70 C71 C72 120.8(10) . .
C70 C71 H71 119.6 . .
C72 C71 H71 119.6 . .
C71 C72 C73 119.2(8) . .
C71 C72 H72 120.4 . .
C73 C72 H72 120.4 . .
N5 C73 C72 123.5(7) . .
N5 C73 H73 118.3 . .
C72 C73 H73 118.3 . .
C78 N6 C74 110.9(7) . .
C78 N6 Co2 126.0(6) . .
C74 N6 Co2 123.0(5) . .
N6 C74 C75 124.7(7) . .
N6 C74 H74 117.6 . .
C75 C74 H74 117.6 . .
C76 C75 C74 118.4(8) . .
C76 C75 H75 120.8 . .
C74 C75 H75 120.8 . .
C75 C76 C77 119.3(9) . .
C75 C76 H76 120.3 . .
C77 C76 H76 120.3 . .
C78 C77 C76 116.9(9) . .
C78 C77 H77 121.6 . .
C76 C77 H77 121.6 . .
N6 C78 C77 129.5(8) . .
N6 C78 H78 115.3 . .
C77 C78 H78 115.3 . .
O11 C79 H79A 109.5 . .
O11 C79 H79B 109.5 . .
H79A C79 H79B 109.5 . .
O11 C79 H79C 109.5 . .
H79A C79 H79C 109.5 . .
H79B C79 H79C 109.5 . .
C79 O11 H11 109.5 . .
O12 C80 H80A 109.5 . .
O12 C80 H80B 109.5 . .
H80A C80 H80B 109.5 . .
O12 C80 H80C 109.5 . .
H80A C80 H80C 109.5 . .
H80B C80 H80C 109.5 . .
C80 O12 H12 109.5 . .

loop_
_geom_bond_atom_site_label_1
_geom_bond_atom_site_label_2
_geom_bond_distance
_geom_bond_site_symmetry_2
Co1 O2 2.041(4) .
Co1 O5 2.089(4) 4_545
Co1 O9 2.109(4) .
Co1 N1 2.164(5) .
Co1 N3 2.189(4) .
Co1 N2 2.193(5) .
Co2 O3 2.013(4) .
Co2 O7 2.046(6) .
Co2 N6 2.103(6) .
Co2 N5 2.159(7) .
Co2 N4 2.172(8) .
Co2 O10 2.357(12) .
S1 C15 1.765(5) 2_655
S1 C1 1.781(5) .
C1 C6 1.383(7) .
C1 C2 1.416(7) .
C2 C3 1.397(7) .
C2 S2 1.773(5) .
C3 C4 1.368(7) .
C3 S3 1.784(5) .
C4 C5 1.415(7) .
C4 H4 0.9500 .
C5 C6 1.387(7) .
C5 C9 1.500(7) .
C6 H6 0.9500 .
S2 C7 1.803(5) .
C7 C8 1.515(7) .
C7 H7A 0.9900 .
C7 H7B 0.9900 .
C8 O1 1.228(7) .
C8 O2 1.263(6) .
C9 C12 1.480(9) .
C9 C10 1.505(9) .
C9 C11 1.548(10) .
C10 H10A 0.9800 .
C10 H10B 0.9800 .
C10 H10C 0.9800 .
C11 H11A 0.9800 .
C11 H11B 0.9800 .
C11 H11C 0.9800 .
C12 H12A 0.9800 .
C12 H12B 0.9800 .
C12 H12C 0.9800 .
S3 C13 1.777(5) .
C13 C18 1.396(7) .
C13 C14 1.406(7) .
C14 C15 1.415(7) .
C14 S4 1.775(5) .
C15 C16 1.392(7) .
C15 S1 1.765(5) 2_655
C16 C17 1.397(7) .
C16 H16 0.9500 .
C17 C18 1.364(7) .
C17 C21 1.507(7) .
C18 H18 0.9500 .
S4 C19 1.801(6) .
C19 C20 1.501(9) .
C19 H19A 0.9900 .
C19 H19B 0.9900 .
C20 O4 1.203(8) .
C20 O3 1.257(8) .
C21 C23 1.461(9) .
C21 C22 1.463(12) .
C21 C24 1.571(11) .
C22 H22A 0.9800 .
C22 H22B 0.9800 .
C22 H22C 0.9800 .
C23 H23A 0.9800 .
C23 H23B 0.9800 .
C23 H23C 0.9800 .
C24 H24A 0.9800 .
C24 H24B 0.9800 .
C24 H24C 0.9800 .
S5 C25 1.780(5) .
S5 C25 1.780(5) 2_656
C25 C26 1.389(7) .
C25 C30 1.397(7) .
C26 C27 1.393(7) .
C26 S6 1.787(5) .
C27 C28 1.392(7) .
C27 S7 1.773(6) .
C28 C29 1.405(7) .
C28 H28 0.9500 .
C29 C30 1.364(7) .
C29 C33 1.536(8) .
C30 H30 0.9500 .
S6 C31 1.756(6) .
C31 C32 1.511(8) .
C31 H31A 0.9900 .
C31 H31B 0.9900 .
C32 O6 1.222(8) .
C32 O5 1.251(7) .
O5 Co1 2.089(4) 4
C33 C36 1.464(10) .
C33 C35 1.471(12) .
C33 C34 1.536(12) .
C34 H34A 0.9800 .
C34 H34B 0.9800 .
C34 H34C 0.9800 .
C35 H35A 0.9800 .
C35 H35B 0.9800 .
C35 H35C 0.9800 .
C36 H36A 0.9800 .
C36 H36B 0.9800 .
C36 H36C 0.9800 .
S7 C37 1.781(6) .
C37 C38 1.389(7) .
C37 C42 1.393(8) .
C38 C39 1.430(8) .
C38 S8 1.756(6) .
C39 C40 1.370(8) .
C39 S9 1.776(5) .
C40 C41 1.400(8) .
C40 H40 0.9500 .
C41 C42 1.382(8) .
C41 C45 1.504(8) .
C42 H42 0.9500 .
S8 C43 1.732(9) .
C43 C44 1.615(8) .
C43 H43A 0.9900 .
C43 H43B 0.9900 .
C44 O7 1.166(7) .
C44 O8 1.295(7) .
C45 C47 1.468(11) .
C45 C46 1.484(10) .
C45 C48 1.591(12) .
C46 H46A 0.9800 .
C46 H46B 0.9800 .
C46 H46C 0.9800 .
C47 H47A 0.9800 .
C47 H47B 0.9800 .
C47 H47C 0.9800 .
C48 H48A 0.9800 .
C48 H48B 0.9800 .
C48 H48C 0.9800 .
S9 C39 1.776(5) 2_656
N1 C53 1.330(7) .
N1 C49 1.348(7) .
C49 C50 1.356(9) .
C49 H49 0.9500 .
C50 C51 1.380(10) .
C50 H50 0.9500 .
C51 C52 1.420(10) .
C51 H51 0.9500 .
C52 C53 1.357(8) .
C52 H52 0.9500 .
C53 H53 0.9500 .
N2 C54 1.298(8) .
N2 C58 1.304(8) .
C54 C55 1.375(10) .
C54 H54 0.9500 .
C55 C56 1.353(12) .
C55 H55 0.9500 .
C56 C57 1.361(13) .
C56 H56 0.9500 .
C57 C58 1.438(11) .
C57 H57 0.9500 .
C58 H58 0.9500 .
N3 C59 1.330(7) .
N3 C63 1.340(7) .
C59 C60 1.356(8) .
C59 H59 0.9500 .
C60 C61 1.375(9) .
C60 H60 0.9500 .
C61 C62 1.380(9) .
C61 H61 0.9500 .
C62 C63 1.364(8) .
C62 H62 0.9500 .
C63 H63 0.9500 .
N4 C64 1.256(10) .
N4 C68 1.343(12) .
C64 C65 1.415(14) .
C64 H64 0.9500 .
C65 C66 1.441(15) .
C65 H65 0.9500 .
C66 C67 1.322(15) .
C66 H66 0.9500 .
C67 C68 1.506(13) .
C67 H67 0.9500 .
C68 H68 0.9500 .
N5 C73 1.333(9) .
N5 C69 1.369(10) .
C69 C70 1.410(13) .
C69 H69 0.9500 .
C70 C71 1.329(12) .
C70 H70 0.9500 .
C71 C72 1.348(11) .
C71 H71 0.9500 .
C72 C73 1.382(11) .
C72 H72 0.9500 .
C73 H73 0.9500 .
N6 C78 1.318(10) .
N6 C74 1.375(10) .
C74 C75 1.380(11) .
C74 H74 0.9500 .
C75 C76 1.369(11) .
C75 H75 0.9500 .
C76 C77 1.348(12) .
C76 H76 0.9500 .
C77 C78 1.360(12) .
C77 H77 0.9500 .
C78 H78 0.9500 .
C79 O11 1.479(8) .
C79 H79A 0.9800 .
C79 H79B 0.9800 .
C79 H79C 0.9800 .
O11 H11 0.8400 .
C80 O12 1.460(12) .
C80 H80A 0.9800 .
C80 H80B 0.9800 .
C80 H80C 0.9800 .
O12 H12 0.8400 .

loop_
_platon_squeeze_void_nr
_platon_squeeze_void_average_x
_platon_squeeze_void_average_y
_platon_squeeze_void_average_z
_platon_squeeze_void_volume
_platon_squeeze_void_count_electrons
_platon_squeeze_void_content
1 0.750 0.250 0.000 43 3 ' '
2 0.250 0.750 0.000 43 3 ' '
3 1.000 0.362 0.250 371 11 ' '
4 0.500 0.862 0.250 371 11 ' '
5 0.500 0.393 0.250 103 34 ' '
6 1.000 0.893 0.250 103 34 ' '
7 0.251 0.250 0.501 43 2 ' '
8 0.751 0.750 0.501 43 2 ' '
9 0.500 0.138 0.750 370 11 ' '
10 1.000 0.638 0.750 370 11 ' '
11 1.000 0.107 0.750 103 29 ' '
12 0.500 0.607 0.750 103 29 ' '
